data_4103289
loop_
_publ_author_name
'Airon C. Soegiarto'
'Angiolina Comotti'
'Michael D. Ward'

_publ_section_title
;
 Controlled Orientation of Polyconjugated Guest Molecules in Tunable Host
 Cavities
;
_journal_name_full 'Journal of the American Chemical Society'
_journal_page_first 14603
_journal_page_last 14616
_journal_paper_doi 10.1021/ja106106d
_journal_volume 132
_journal_year 2010
_chemical_formula_sum 'C36 H46 N14 O12 S4'
_chemical_formula_weight 995.10
_chemical_name_systematic
; 
 ? 
;
_space_group_IT_number 1
_symmetry_cell_setting triclinic
_symmetry_space_group_name_Hall 'P 1'
_symmetry_space_group_name_H-M 'P 1'
_atom_sites_solution_hydrogens geom
_atom_sites_solution_primary direct
_atom_sites_solution_secondary difmap
_audit_creation_method SHELXL-97
_cell_angle_alpha 110.9790(10)
_cell_angle_beta 101.8200(10)
_cell_angle_gamma 93.9510(10)
_cell_formula_units_Z 1
_cell_length_a 7.1097(5)
_cell_length_b 12.6139(10)
_cell_length_c 13.8091(11)
_cell_measurement_reflns_used 9936
_cell_measurement_temperature 200(2)
_cell_measurement_theta_max 26.65
_cell_measurement_theta_min 2.81
_cell_volume 1118.01(15)
_computing_cell_refinement 'Bruker SAINT'
_computing_data_collection 'Bruker APEX2'
_computing_data_reduction 'Bruker SAINT'
_computing_molecular_graphics 'Bruker SHELXTL'
_computing_publication_material 'Bruker SHELXTL'
_computing_structure_refinement 'SHELXL-97 (Sheldrick, 2008)'
_computing_structure_solution 'SHELXS-97 (Sheldrick, 2008)'
_diffrn_ambient_temperature 200(2)
_diffrn_measured_fraction_theta_full 0.995
_diffrn_measured_fraction_theta_max 0.995
_diffrn_measurement_device_type 'Bruker APEX-II CCD'
_diffrn_measurement_method '\f and \w scans'
_diffrn_radiation_monochromator graphite
_diffrn_radiation_source 'fine-focus sealed tube'
_diffrn_radiation_type MoK\a
_diffrn_radiation_wavelength 0.71073
_diffrn_reflns_av_R_equivalents 0.0229
_diffrn_reflns_av_sigmaI/netI 0.0186
_diffrn_reflns_limit_h_max 8
_diffrn_reflns_limit_h_min -8
_diffrn_reflns_limit_k_max 15
_diffrn_reflns_limit_k_min -15
_diffrn_reflns_limit_l_max 17
_diffrn_reflns_limit_l_min -17
_diffrn_reflns_number 35445
_diffrn_reflns_theta_full 26.71
_diffrn_reflns_theta_max 26.71
_diffrn_reflns_theta_min 1.63
_exptl_absorpt_coefficient_mu 0.289
_exptl_absorpt_correction_T_max 0.9758
_exptl_absorpt_correction_T_min 0.8455
_exptl_absorpt_correction_type multi-scan
_exptl_absorpt_process_details sadabs
_exptl_crystal_colour orange
_exptl_crystal_density_diffrn 1.478
_exptl_crystal_density_method 'not measured'
_exptl_crystal_description rod
_exptl_crystal_F_000 520
_exptl_crystal_size_max 0.60
_exptl_crystal_size_mid 0.11
_exptl_crystal_size_min 0.09
_refine_diff_density_max 0.367
_refine_diff_density_min -0.354
_refine_diff_density_rms 0.049
_refine_ls_abs_structure_details 'Flack H D (1983), Acta Cryst. A39, 876-881'
_refine_ls_abs_structure_Flack 0.44(7)
_refine_ls_extinction_method none
_refine_ls_goodness_of_fit_ref 1.052
_refine_ls_hydrogen_treatment constr
_refine_ls_matrix_type full
_refine_ls_number_parameters 669
_refine_ls_number_reflns 9309
_refine_ls_number_restraints 42
_refine_ls_restrained_S_all 1.053
_refine_ls_R_factor_all 0.0407
_refine_ls_R_factor_gt 0.0308
_refine_ls_shift/su_max 0.000
_refine_ls_shift/su_mean 0.000
_refine_ls_structure_factor_coef Fsqd
_refine_ls_weighting_details 'calc w=1/[\s^2^(Fo^2^)+(0.0570P)^2^+0.2016P] where P=(Fo^2^+2Fc^2^)/3'
_refine_ls_weighting_scheme calc
_refine_ls_wR_factor_gt 0.0911
_refine_ls_wR_factor_ref 0.1005
_reflns_number_gt 7363
_reflns_number_total 9309
_reflns_threshold_expression >2sigma(I)
_cod_data_source_file ja106106d_si_014.cif
_cod_data_source_block GDS_15
_cod_database_code 4103289

loop_
_symmetry_equiv_pos_as_xyz
'x, y, z'

loop_
_atom_site_label
_atom_site_type_symbol
_atom_site_fract_x
_atom_site_fract_y
_atom_site_fract_z
_atom_site_U_iso_or_equiv
_atom_site_adp_type
_atom_site_occupancy
_atom_site_symmetry_multiplicity
_atom_site_calc_flag
_atom_site_refinement_flags
_atom_site_disorder_assembly
_atom_site_disorder_group
C1 C 0.7812(6) 0.9780(3) 0.0801(3) 0.0243(9) Uani 1 1 d . . .
C2 C 0.7869(6) 0.4779(3) 0.0806(3) 0.0226(9) Uani 1 1 d . . .
C3 C 0.1984(6) 0.3503(4) 0.8655(3) 0.0257(9) Uani 1 1 d . . .
C4 C 0.2044(6) 0.8504(4) 0.8662(3) 0.0254(9) Uani 1 1 d . . .
C5 C 0.3792(6) 0.3336(4) 0.2724(3) 0.0226(9) Uani 1 1 d . . .
C6 C 0.4223(7) 0.2401(3) 0.2980(3) 0.0237(9) Uani 1 1 d . . .
H6 H 0.4052 0.1657 0.2435 0.028 Uiso 1 1 calc R . .
C7 C 0.4917(8) 0.2573(4) 0.4058(4) 0.0305(10) Uani 1 1 d . . .
H7 H 0.5281 0.1952 0.4252 0.037 Uiso 1 1 calc R . .
C8 C 0.5070(6) 0.3667(3) 0.4847(3) 0.0189(8) Uani 1 1 d . . .
C9 C 0.5741(6) 0.3858(4) 0.5982(3) 0.0230(9) Uani 1 1 d . . .
H9 H 0.6028 0.3232 0.6187 0.028 Uiso 1 1 calc R . .
C10 C 0.5951(6) 0.4923(3) 0.6734(3) 0.0198(8) Uani 1 1 d . . .
C11 C 0.5503(8) 0.5878(4) 0.6435(4) 0.0319(11) Uani 1 1 d . . .
H11 H 0.5639 0.6624 0.6972 0.038 Uiso 1 1 calc R . .
C12 C 0.4900(7) 0.5717(4) 0.5409(3) 0.0242(9) Uani 1 1 d . . .
H12 H 0.4639 0.6362 0.5232 0.029 Uiso 1 1 calc R . .
C13 C 0.4625(6) 0.4608(3) 0.4556(3) 0.0254(10) Uani 1 1 d . . .
C14 C 0.4016(7) 0.4431(3) 0.3503(3) 0.0247(9) Uani 1 1 d . . .
H14 H 0.3741 0.5059 0.3300 0.030 Uiso 1 1 calc R . .
C15 C 0.3858(6) 0.8357(3) 0.2720(3) 0.0229(9) Uani 1 1 d . . .
C16 C 0.4830(7) 0.7541(4) 0.2975(3) 0.0280(10) Uani 1 1 d . . .
H16 H 0.4948 0.6854 0.2424 0.034 Uiso 1 1 calc R . .
C17 C 0.5633(7) 0.7732(4) 0.4043(3) 0.0243(9) Uani 1 1 d . . .
H17 H 0.6364 0.7199 0.4226 0.029 Uiso 1 1 calc R . .
C18 C 0.5346(6) 0.8725(3) 0.4846(3) 0.0206(8) Uani 1 1 d . . .
C19 C 0.6133(6) 0.8939(4) 0.5974(3) 0.0245(9) Uani 1 1 d . . .
H19 H 0.6815 0.8396 0.6170 0.029 Uiso 1 1 calc R . .
C20 C 0.5895(6) 0.9905(3) 0.6735(3) 0.0208(9) Uani 1 1 d . . .
C21 C 0.4842(7) 1.0738(4) 0.6465(4) 0.0268(10) Uani 1 1 d . . .
H21 H 0.4641 1.1403 0.7012 0.032 Uiso 1 1 calc R . .
C22 C 0.4153(7) 1.0563(4) 0.5436(4) 0.0292(10) Uani 1 1 d . . .
H22 H 0.3521 1.1137 0.5268 0.035 Uiso 1 1 calc R . .
C23 C 0.4322(6) 0.9551(3) 0.4573(3) 0.0236(9) Uani 1 1 d . . .
C24 C 0.3614(6) 0.9361(3) 0.3519(3) 0.0234(9) Uani 1 1 d . . .
H24 H 0.2952 0.9912 0.3327 0.028 Uiso 1 1 calc R . .
N1 N 0.6214(6) 1.0337(3) 0.0788(3) 0.0295(8) Uani 1 1 d . . .
H1A H 0.6315 1.1032 0.0779 0.035 Uiso 1 1 calc R . .
H1B H 0.5091 0.9997 0.0788 0.035 Uiso 1 1 calc R . .
N2 N 0.7529(6) 0.8720(3) 0.0809(3) 0.0343(10) Uani 1 1 d . . .
H2A H 0.8500 0.8324 0.0814 0.041 Uiso 1 1 calc R . .
H2B H 0.6373 0.8422 0.0808 0.041 Uiso 1 1 calc R . .
N3 N 0.9438(6) 1.0225(3) 0.0801(3) 0.0326(9) Uani 1 1 d . . .
H3A H 1.0427 0.9843 0.0807 0.039 Uiso 1 1 calc R . .
H3B H 0.9594 1.0921 0.0796 0.039 Uiso 1 1 calc R . .
N4 N 0.7597(6) 0.3742(3) 0.0861(3) 0.0355(10) Uani 1 1 d . . .
H4A H 0.8571 0.3350 0.0884 0.043 Uiso 1 1 calc R . .
H4B H 0.6445 0.3453 0.0875 0.043 Uiso 1 1 calc R . .
N5 N 0.6257(6) 0.5335(3) 0.0771(3) 0.0280(8) Uani 1 1 d . . .
H5A H 0.6353 0.6018 0.0733 0.034 Uiso 1 1 calc R . .
H5B H 0.5138 0.5006 0.0787 0.034 Uiso 1 1 calc R . .
N6 N 0.9491(6) 0.5216(3) 0.0785(3) 0.0321(9) Uani 1 1 d . . .
H6A H 1.0487 0.4840 0.0808 0.039 Uiso 1 1 calc R . .
H6B H 0.9634 0.5898 0.0749 0.039 Uiso 1 1 calc R . .
N7 N 0.3434(5) 0.2962(3) 0.8675(3) 0.0285(8) Uani 1 1 d . . .
H7A H 0.4558 0.3266 0.8641 0.034 Uiso 1 1 calc R . .
H7B H 0.3309 0.2285 0.8723 0.034 Uiso 1 1 calc R . .
N8 N 0.0194(5) 0.3015(3) 0.8673(3) 0.0283(8) Uani 1 1 d . . .
H8A H 0.0052 0.2328 0.8699 0.034 Uiso 1 1 calc R . .
H8B H -0.0801 0.3391 0.8659 0.034 Uiso 1 1 calc R . .
N9 N 0.2090(5) 0.4512(3) 0.8584(3) 0.0336(9) Uani 1 1 d . . .
H9A H 0.3192 0.4842 0.8548 0.040 Uiso 1 1 calc R . .
H9B H 0.1060 0.4860 0.8571 0.040 Uiso 1 1 calc R . .
N10 N 0.0238(6) 0.8001(3) 0.8658(3) 0.0299(8) Uani 1 1 d . . .
H10A H 0.0086 0.7301 0.8654 0.036 Uiso 1 1 calc R . .
H10B H -0.0752 0.8383 0.8659 0.036 Uiso 1 1 calc R . .
N11 N 0.3495(6) 0.7955(3) 0.8660(3) 0.0288(8) Uani 1 1 d . . .
H11A H 0.4626 0.8272 0.8647 0.035 Uiso 1 1 calc R . .
H11B H 0.3360 0.7262 0.8673 0.035 Uiso 1 1 calc R . .
N12 N 0.2170(6) 0.9539(3) 0.8645(3) 0.0348(10) Uani 1 1 d . . .
H12A H 0.3281 0.9880 0.8631 0.042 Uiso 1 1 calc R . .
H12B H 0.1145 0.9892 0.8647 0.042 Uiso 1 1 calc R . .
O1 O 0.4022(5) 0.2331(2) 0.0747(2) 0.0317(7) Uani 1 1 d . . .
O2 O 0.0824(4) 0.2543(2) 0.1086(2) 0.0300(7) Uani 1 1 d . . .
O3 O 0.3023(4) 0.4211(2) 0.1251(2) 0.0256(7) Uani 1 1 d . . .
O4 O 0.6731(4) 0.4048(2) 0.8167(2) 0.0263(7) Uani 1 1 d . . .
O5 O 0.8883(4) 0.5704(2) 0.8375(2) 0.0302(7) Uani 1 1 d . . .
O6 O 0.5677(4) 0.5928(2) 0.8677(2) 0.0285(7) Uani 1 1 d . . .
O7 O 0.0789(4) 0.7569(2) 0.1144(2) 0.0295(7) Uani 1 1 d . . .
O8 O 0.3924(5) 0.7323(2) 0.0725(2) 0.0312(7) Uani 1 1 d . . .
O9 O 0.2956(4) 0.9212(2) 0.1245(2) 0.0270(7) Uani 1 1 d . . .
O10 O 0.6789(4) 0.9049(2) 0.8175(2) 0.0265(7) Uani 1 1 d . . .
O11 O 0.5765(4) 1.0939(3) 0.8701(2) 0.0291(7) Uani 1 1 d . . .
O12 O 0.8926(4) 1.0677(2) 0.8325(2) 0.0308(7) Uani 1 1 d . . .
S1 S 0.28567(13) 0.30899(7) 0.13485(6) 0.0213(2) Uani 1 1 d . . .
S2 S 0.68750(12) 0.51732(7) 0.80934(6) 0.0212(2) Uani 1 1 d . . .
S3 S 0.28145(13) 0.80931(7) 0.13498(6) 0.0215(2) Uani 1 1 d . . .
S4 S 0.69178(13) 1.01704(7) 0.80941(6) 0.0214(2) Uani 1 1 d . . .
N13 N 0.9845(16) 0.3664(8) 0.4357(7) 0.046(3) Uani 0.434(6) 1 d PD A -1
N14 N 0.9810(16) 0.4571(7) 0.5141(10) 0.046(3) Uani 0.434(6) 1 d PD A -1
C25 C 1.0043(19) 0.5593(6) 0.4929(8) 0.025(2) Uani 0.434(6) 1 d PGD A -1
C26 C 1.0523(19) 0.6638(8) 0.5798(7) 0.046(4) Uani 0.434(6) 1 d PGD A -1
H26 H 1.0636 0.6657 0.6501 0.056 Uiso 0.434(6) 1 calc PR A -1
C27 C 1.0838(18) 0.7656(6) 0.5638(9) 0.045(4) Uani 0.434(6) 1 d PGD A -1
H27 H 1.1166 0.8370 0.6232 0.054 Uiso 0.434(6) 1 calc PR A -1
C28 C 1.0673(17) 0.7629(7) 0.4608(10) 0.033(3) Uani 0.434(6) 1 d PGD A -1
H28 H 1.0888 0.8325 0.4499 0.040 Uiso 0.434(6) 1 calc PR A -1
C29 C 1.0193(19) 0.6584(9) 0.3739(8) 0.036(3) Uani 0.434(6) 1 d PGD A -1
H29 H 1.0080 0.6565 0.3035 0.043 Uiso 0.434(6) 1 calc PR A -1
C30 C 0.988(2) 0.5566(7) 0.3899(7) 0.039(4) Uani 0.434(6) 1 d PGD A -1
H30 H 0.9550 0.4852 0.3305 0.047 Uiso 0.434(6) 1 calc PR A -1
C31 C 0.9818(10) 0.2671(5) 0.4694(6) 0.043(5) Uani 0.434(6) 1 d PGD A -1
C32 C 0.9389(16) 0.1657(5) 0.3791(7) 0.046(4) Uani 0.434(6) 1 d PGD A -1
H32 H 0.9291 0.1684 0.3104 0.055 Uiso 0.434(6) 1 calc PR A -1
C33 C 0.9105(19) 0.0605(5) 0.3893(9) 0.046(4) Uani 0.434(6) 1 d PGD A -1
H33 H 0.8812 -0.0088 0.3275 0.056 Uiso 0.434(6) 1 calc PR A -1
C34 C 0.9248(17) 0.0565(6) 0.4898(10) 0.051(4) Uani 0.434(6) 1 d PGD A -1
H34 H 0.9053 -0.0154 0.4968 0.061 Uiso 0.434(6) 1 calc PR A -1
C35 C 0.9677(15) 0.1579(7) 0.5802(8) 0.066(5) Uani 0.434(6) 1 d PGD A -1
H35 H 0.9775 0.1552 0.6489 0.079 Uiso 0.434(6) 1 calc PR A -1
C36 C 0.9962(12) 0.2631(6) 0.5700(6) 0.049(5) Uani 0.434(6) 1 d PGD A -1
H36 H 1.0255 0.3324 0.6317 0.058 Uiso 0.434(6) 1 calc PR A -1
N13' N 1.0091(12) 0.4015(5) 0.5076(6) 0.0401(18) Uani 0.566(6) 1 d PGD A -2
N14' N 0.9610(14) 0.4294(6) 0.4301(7) 0.040(2) Uani 0.566(6) 1 d PGD A -2
C25' C 0.9893(16) 0.5485(5) 0.4568(7) 0.035(3) Uani 0.566(6) 1 d PGD A -2
C26' C 0.9951(17) 0.5843(6) 0.3731(6) 0.040(3) Uani 0.566(6) 1 d PGD A -2
H26' H 0.9739 0.5291 0.3022 0.048 Uiso 0.566(6) 1 calc PR A -2
C27' C 1.0320(16) 0.7008(7) 0.3930(7) 0.042(3) Uani 0.566(6) 1 d PGD A -2
H27' H 1.0360 0.7252 0.3358 0.050 Uiso 0.566(6) 1 calc PR A -2
C28' C 1.0631(17) 0.7816(5) 0.4967(8) 0.053(3) Uani 0.566(6) 1 d PGD A -2
H28' H 1.0883 0.8612 0.5104 0.064 Uiso 0.566(6) 1 calc PR A -2
C29' C 1.0573(17) 0.7458(7) 0.5805(6) 0.052(3) Uani 0.566(6) 1 d PGD A -2
H29' H 1.0785 0.8010 0.6513 0.063 Uiso 0.566(6) 1 calc PR A -2
C30' C 1.0204(16) 0.6293(8) 0.5605(6) 0.045(3) Uani 0.566(6) 1 d PGD A -2
H30' H 1.0164 0.6048 0.6177 0.054 Uiso 0.566(6) 1 calc PR A -2
C31' C 0.9750(12) 0.2790(5) 0.4794(8) 0.046(5) Uani 0.566(6) 1 d PGD A -2
C32' C 0.9687(13) 0.2480(6) 0.5658(6) 0.050(4) Uani 0.566(6) 1 d PGD A -2
H32' H 0.9906 0.3055 0.6356 0.060 Uiso 0.566(6) 1 calc PR A -2
C33' C 0.9305(12) 0.1326(8) 0.5500(6) 0.048(3) Uani 0.566(6) 1 d PGD A -2
H33' H 0.9262 0.1114 0.6091 0.057 Uiso 0.566(6) 1 calc PR A -2
C34' C 0.8984(11) 0.0484(5) 0.4479(7) 0.036(3) Uani 0.566(6) 1 d PGD A -2
H34' H 0.8723 -0.0304 0.4371 0.043 Uiso 0.566(6) 1 calc PR A -2
C35' C 0.9047(14) 0.0795(7) 0.3615(5) 0.043(3) Uani 0.566(6) 1 d PGD A -2
H35' H 0.8828 0.0219 0.2917 0.051 Uiso 0.566(6) 1 calc PR A -2
C36' C 0.9429(15) 0.1948(8) 0.3773(7) 0.042(3) Uani 0.566(6) 1 d PGD A -2
H36' H 0.9472 0.2160 0.3183 0.050 Uiso 0.566(6) 1 calc PR A -2

loop_
_atom_site_aniso_label
_atom_site_aniso_U_11
_atom_site_aniso_U_22
_atom_site_aniso_U_33
_atom_site_aniso_U_23
_atom_site_aniso_U_13
_atom_site_aniso_U_12
C1 0.031(2) 0.0196(18) 0.023(2) 0.0086(16) 0.0041(16) 0.0143(16)
C2 0.027(2) 0.0179(17) 0.023(2) 0.0083(15) 0.0024(15) 0.0131(15)
C3 0.026(2) 0.028(2) 0.0172(19) 0.0049(16) 0.0043(15) -0.0057(16)
C4 0.0217(19) 0.029(2) 0.021(2) 0.0077(16) 0.0023(15) -0.0065(15)
C5 0.022(2) 0.030(2) 0.0139(19) 0.0053(17) 0.0051(15) 0.0067(16)
C6 0.032(2) 0.022(2) 0.0122(18) 0.0020(15) 0.0051(16) 0.0019(17)
C7 0.043(3) 0.026(2) 0.029(2) 0.0145(19) 0.011(2) 0.0139(19)
C8 0.0186(19) 0.0239(19) 0.0139(18) 0.0082(15) 0.0021(14) 0.0006(15)
C9 0.023(2) 0.033(2) 0.0179(19) 0.0152(18) 0.0045(16) 0.0068(16)
C10 0.0192(19) 0.0167(18) 0.029(2) 0.0149(17) 0.0053(16) 0.0030(14)
C11 0.042(3) 0.016(2) 0.040(3) 0.0137(19) 0.007(2) 0.0123(19)
C12 0.031(2) 0.0163(19) 0.024(2) 0.0080(16) 0.0022(17) 0.0033(15)
C13 0.030(2) 0.0154(19) 0.033(3) 0.0098(17) 0.0082(18) 0.0101(17)
C14 0.032(2) 0.0114(17) 0.031(2) 0.0085(17) 0.0066(19) 0.0062(15)
C15 0.026(2) 0.028(2) 0.0130(19) 0.0050(16) 0.0063(15) 0.0059(16)
C16 0.042(3) 0.024(2) 0.017(2) 0.0034(17) 0.0104(18) 0.0081(18)
C17 0.028(2) 0.023(2) 0.026(2) 0.0140(17) 0.0069(17) 0.0068(16)
C18 0.023(2) 0.024(2) 0.0169(19) 0.0098(16) 0.0055(16) 0.0018(15)
C19 0.025(2) 0.032(2) 0.018(2) 0.0124(17) 0.0033(16) 0.0099(17)
C20 0.0199(18) 0.0164(18) 0.030(2) 0.0143(17) 0.0032(16) 0.0020(14)
C21 0.027(2) 0.020(2) 0.034(2) 0.0110(18) 0.0059(18) 0.0123(16)
C22 0.038(2) 0.023(2) 0.026(2) 0.0067(18) 0.0069(19) 0.0165(18)
C23 0.023(2) 0.0174(19) 0.032(2) 0.0099(17) 0.0067(18) 0.0096(15)
C24 0.027(2) 0.0128(17) 0.032(2) 0.0091(16) 0.0085(18) 0.0052(15)
N1 0.032(2) 0.0219(18) 0.040(2) 0.0148(17) 0.0115(17) 0.0139(15)
N2 0.027(2) 0.025(2) 0.057(3) 0.022(2) 0.0096(19) 0.0076(16)
N3 0.033(2) 0.0250(19) 0.042(2) 0.0120(16) 0.0127(16) 0.0070(15)
N4 0.032(2) 0.025(2) 0.055(3) 0.0201(19) 0.0107(19) 0.0088(16)
N5 0.032(2) 0.0213(17) 0.036(2) 0.0133(16) 0.0128(16) 0.0153(15)
N6 0.033(2) 0.0236(19) 0.041(2) 0.0109(16) 0.0128(16) 0.0086(15)
N7 0.028(2) 0.0301(19) 0.0281(19) 0.0122(16) 0.0059(15) 0.0038(15)
N8 0.0230(18) 0.0238(18) 0.040(2) 0.0177(16) 0.0037(15) -0.0008(13)
N9 0.0222(18) 0.030(2) 0.054(3) 0.0213(19) 0.0116(17) 0.0046(15)
N10 0.0223(17) 0.0247(18) 0.044(2) 0.0175(16) 0.0032(15) -0.0016(13)
N11 0.028(2) 0.030(2) 0.030(2) 0.0142(17) 0.0061(16) 0.0032(15)
N12 0.026(2) 0.030(2) 0.053(3) 0.020(2) 0.0120(19) 0.0053(16)
O1 0.046(2) 0.0245(16) 0.0258(17) 0.0088(14) 0.0120(15) 0.0088(14)
O2 0.0214(15) 0.0281(16) 0.0384(17) 0.0131(14) 0.0013(13) 0.0052(12)
O3 0.0354(18) 0.0180(14) 0.0259(16) 0.0118(12) 0.0075(13) 0.0010(12)
O4 0.0272(16) 0.0284(15) 0.0255(16) 0.0127(13) 0.0055(12) 0.0080(12)
O5 0.0305(17) 0.0257(15) 0.0326(17) 0.0155(14) -0.0012(13) -0.0049(12)
O6 0.0304(16) 0.0341(17) 0.0265(16) 0.0132(14) 0.0123(13) 0.0148(13)
O7 0.0207(15) 0.0282(16) 0.0373(17) 0.0131(14) 0.0016(13) 0.0029(12)
O8 0.045(2) 0.0252(16) 0.0224(16) 0.0071(14) 0.0093(14) 0.0086(14)
O9 0.0364(18) 0.0180(14) 0.0286(16) 0.0129(12) 0.0063(13) 0.0004(12)
O10 0.0278(16) 0.0304(16) 0.0242(16) 0.0134(13) 0.0059(12) 0.0074(12)
O11 0.0319(17) 0.0337(18) 0.0259(17) 0.0119(14) 0.0120(14) 0.0140(13)
O12 0.0316(17) 0.0248(16) 0.0346(17) 0.0147(14) 0.0012(13) -0.0025(13)
S1 0.0243(5) 0.0198(5) 0.0204(5) 0.0091(4) 0.0040(4) 0.0040(4)
S2 0.0227(5) 0.0211(5) 0.0201(5) 0.0085(4) 0.0046(4) 0.0045(4)
S3 0.0246(5) 0.0197(5) 0.0206(5) 0.0089(4) 0.0043(4) 0.0033(4)
S4 0.0236(5) 0.0208(5) 0.0196(5) 0.0080(4) 0.0043(4) 0.0040(4)
N13 0.033(4) 0.069(7) 0.011(4) -0.013(4) 0.008(3) -0.008(4)
N14 0.046(5) 0.031(5) 0.069(7) 0.023(5) 0.023(4) 0.014(4)
C25 0.021(3) 0.031(5) 0.009(6) -0.003(4) -0.005(4) 0.005(3)
C26 0.036(6) 0.041(9) 0.036(5) -0.007(6) -0.001(4) -0.006(6)
C27 0.027(4) 0.043(7) 0.049(9) -0.001(6) 0.011(5) 0.004(5)
C28 0.028(5) 0.013(4) 0.060(9) 0.008(6) 0.025(6) 0.005(3)
C29 0.054(6) 0.018(7) 0.039(6) 0.011(6) 0.015(5) 0.016(6)
C30 0.037(6) 0.026(5) 0.048(9) 0.003(5) 0.022(7) -0.002(4)
C31 0.041(9) 0.044(7) 0.049(10) 0.034(8) -0.007(7) -0.002(6)
C32 0.052(8) 0.050(10) 0.039(8) 0.022(7) 0.008(6) 0.005(7)
C33 0.046(6) 0.041(7) 0.039(8) 0.012(5) -0.009(6) -0.004(5)
C34 0.046(7) 0.064(8) 0.046(9) 0.021(7) 0.017(7) 0.019(6)
C35 0.052(7) 0.084(12) 0.062(9) 0.038(8) 0.002(6) -0.001(8)
C36 0.036(6) 0.070(10) 0.027(7) 0.013(6) -0.004(5) 0.000(6)
N13' 0.034(4) 0.042(5) 0.046(5) 0.018(4) 0.011(4) 0.009(4)
N14' 0.039(4) 0.045(5) 0.039(4) 0.020(4) 0.007(3) 0.003(4)
C25' 0.048(5) 0.044(5) 0.011(6) 0.009(4) 0.005(5) 0.004(4)
C26' 0.043(6) 0.059(8) 0.038(5) 0.034(6) 0.019(4) 0.023(6)
C27' 0.040(5) 0.022(6) 0.074(9) 0.028(6) 0.019(5) 0.012(5)
C28' 0.071(7) 0.043(6) 0.051(8) 0.014(6) 0.032(6) 0.012(5)
C29' 0.054(7) 0.034(5) 0.057(7) 0.011(5) 0.003(5) -0.007(4)
C30' 0.038(5) 0.042(7) 0.046(7) 0.018(6) -0.009(4) -0.005(5)
C31' 0.018(5) 0.041(6) 0.085(12) 0.020(7) 0.031(6) 0.010(4)
C32' 0.033(4) 0.040(6) 0.062(8) 0.001(5) 0.017(5) 0.002(4)
C33' 0.033(5) 0.082(9) 0.049(6) 0.040(6) 0.023(5) 0.023(5)
C34' 0.017(3) 0.045(5) 0.048(7) 0.028(5) -0.005(4) 0.005(3)
C35' 0.041(5) 0.059(6) 0.043(6) 0.031(5) 0.015(4) 0.019(4)
C36' 0.038(6) 0.056(6) 0.045(7) 0.034(6) 0.015(5) 0.008(5)

loop_
_atom_type_symbol
_atom_type_description
_atom_type_scat_dispersion_real
_atom_type_scat_dispersion_imag
_atom_type_scat_source
C C 0.0033 0.0016 'International Tables Vol C Tables 4.2.6.8 and 6.1.1.4'
H H 0.0000 0.0000 'International Tables Vol C Tables 4.2.6.8 and 6.1.1.4'
N N 0.0061 0.0033 'International Tables Vol C Tables 4.2.6.8 and 6.1.1.4'
O O 0.0106 0.0060 'International Tables Vol C Tables 4.2.6.8 and 6.1.1.4'
S S 0.1246 0.1234 'International Tables Vol C Tables 4.2.6.8 and 6.1.1.4'

loop_
_geom_angle_atom_site_label_1
_geom_angle_atom_site_label_2
_geom_angle_atom_site_label_3
_geom_angle
N3 C1 N2 121.4(4)
N3 C1 N1 122.5(4)
N2 C1 N1 116.1(4)
N6 C2 N4 121.7(3)
N6 C2 N5 122.1(4)
N4 C2 N5 116.2(4)
N7 C3 N9 122.5(4)
N7 C3 N8 120.4(4)
N9 C3 N8 117.1(4)
N11 C4 N12 122.3(4)
N11 C4 N10 120.5(4)
N12 C4 N10 117.2(4)
C6 C5 C14 121.9(4)
C6 C5 S1 117.9(3)
C14 C5 S1 120.2(3)
C5 C6 C7 118.7(4)
C5 C6 H6 120.7
C7 C6 H6 120.7
C8 C7 C6 119.5(4)
C8 C7 H7 120.3
C6 C7 H7 120.3
C7 C8 C13 120.3(2)
C7 C8 C9 120.3(4)
C13 C8 C9 119.4(2)
C10 C9 C8 119.9(3)
C10 C9 H9 120.1
C8 C9 H9 120.1
C9 C10 C11 120.6(4)
C9 C10 S2 120.1(3)
C11 C10 S2 119.2(3)
C12 C11 C10 120.1(4)
C12 C11 H11 120.0
C10 C11 H11 120.0
C11 C12 C13 122.9(4)
C11 C12 H12 118.5
C13 C12 H12 118.5
C14 C13 C8 119.3(2)
C14 C13 C12 123.5(4)
C8 C13 C12 117.1(3)
C13 C14 C5 120.3(4)
C13 C14 H14 119.9
C5 C14 H14 119.9
C16 C15 C24 121.1(4)
C16 C15 S3 119.3(3)
C24 C15 S3 119.6(3)
C15 C16 C17 119.8(4)
C15 C16 H16 120.1
C17 C16 H16 120.1
C16 C17 C18 119.0(4)
C16 C17 H17 120.5
C18 C17 H17 120.5
C17 C18 C23 120.6(2)
C17 C18 C19 120.5(4)
C23 C18 C19 119.0(2)
C20 C19 C18 120.0(3)
C20 C19 H19 120.0
C18 C19 H19 120.0
C19 C20 C21 121.3(4)
C19 C20 S4 119.4(3)
C21 C20 S4 119.3(3)
C22 C21 C20 119.2(4)
C22 C21 H21 120.4
C20 C21 H21 120.4
C21 C22 C23 123.1(4)
C21 C22 H22 118.4
C23 C22 H22 118.4
C24 C23 C18 119.0(2)
C24 C23 C22 123.6(4)
C18 C23 C22 117.3(3)
C23 C24 C15 120.4(3)
C23 C24 H24 119.8
C15 C24 H24 119.8
C1 N1 H1A 120.0
C1 N1 H1B 120.0
H1A N1 H1B 120.0
C1 N2 H2A 120.0
C1 N2 H2B 120.0
H2A N2 H2B 120.0
C1 N3 H3A 120.0
C1 N3 H3B 120.0
H3A N3 H3B 120.0
C2 N4 H4A 120.0
C2 N4 H4B 120.0
H4A N4 H4B 120.0
C2 N5 H5A 120.0
C2 N5 H5B 120.0
H5A N5 H5B 120.0
C2 N6 H6A 120.0
C2 N6 H6B 120.0
H6A N6 H6B 120.0
C3 N7 H7A 120.0
C3 N7 H7B 120.0
H7A N7 H7B 120.0
C3 N8 H8A 120.0
C3 N8 H8B 120.0
H8A N8 H8B 120.0
C3 N9 H9A 120.0
C3 N9 H9B 120.0
H9A N9 H9B 120.0
C4 N10 H10A 120.0
C4 N10 H10B 120.0
H10A N10 H10B 120.0
C4 N11 H11A 120.0
C4 N11 H11B 120.0
H11A N11 H11B 120.0
C4 N12 H12A 120.0
C4 N12 H12B 120.0
H12A N12 H12B 120.0
O1 S1 O3 112.05(17)
O1 S1 O2 112.10(18)
O3 S1 O2 112.69(17)
O1 S1 C5 107.12(18)
O3 S1 C5 107.33(18)
O2 S1 C5 105.02(19)
O5 S2 O4 111.18(17)
O5 S2 O6 112.70(18)
O4 S2 O6 113.57(17)
O5 S2 C10 106.47(18)
O4 S2 C10 106.07(17)
O6 S2 C10 106.24(18)
O8 S3 O9 112.42(18)
O8 S3 O7 112.68(18)
O9 S3 O7 112.35(17)
O8 S3 C15 106.97(18)
O9 S3 C15 106.85(18)
O7 S3 C15 104.96(19)
O12 S4 O10 110.78(17)
O12 S4 O11 113.38(19)
O10 S4 O11 113.81(18)
O12 S4 C20 106.42(18)
O10 S4 C20 105.71(17)
O11 S4 C20 106.04(18)
N14 N13 C31 109.5(5)
N13 N14 C25 113.6(8)
C26 C25 C30 120.0
C26 C25 N14 117.7(8)
C30 C25 N14 122.2(8)
C27 C26 C25 120.0
C27 C26 H26 120.0
C25 C26 H26 120.0
C26 C27 C28 120.0
C26 C27 H27 120.0
C28 C27 H27 120.0
C27 C28 C29 120.0
C27 C28 H28 120.0
C29 C28 H28 120.0
C30 C29 C28 120.0
C30 C29 H29 120.0
C28 C29 H29 120.0
C29 C30 C25 120.0
C29 C30 H30 120.0
C25 C30 H30 120.0
C32 C31 C36 120.0
C32 C31 N13 109.1(5)
C36 C31 N13 130.6(5)
C31 C32 C33 120.0
C31 C32 H32 120.0
C33 C32 H32 120.0
C34 C33 C32 120.0
C34 C33 H33 120.0
C32 C33 H33 120.0
C35 C34 C33 120.0
C35 C34 H34 120.0
C33 C34 H34 120.0
C34 C35 C36 120.0
C34 C35 H35 120.0
C36 C35 H35 120.0
C35 C36 C31 120.0
C35 C36 H36 120.0
C31 C36 H36 120.0
N14' N13' C31' 113.1(6)
N13' N14' C25' 113.7(6)
C26' C25' C30' 120.0
C26' C25' N14' 116.1(7)
C30' C25' N14' 123.8(6)
C25' C26' C27' 120.0
C25' C26' H26' 120.0
C27' C26' H26' 120.0
C26' C27' C28' 120.0
C26' C27' H27' 120.0
C28' C27' H27' 120.0
C29' C28' C27' 120.0
C29' C28' H28' 120.0
C27' C28' H28' 120.0
C30' C29' C28' 120.0
C30' C29' H29' 120.0
C28' C29' H29' 120.0
C29' C30' C25' 120.0
C29' C30' H30' 120.0
C25' C30' H30' 120.0
C32' C31' C36' 120.0
C32' C31' N13' 113.6(8)
C36' C31' N13' 126.4(8)
C31' C32' C33' 120.0
C31' C32' H32' 120.0
C33' C32' H32' 120.0
C32' C33' C34' 120.0
C32' C33' H33' 120.0
C34' C33' H33' 120.0
C35' C34' C33' 120.0
C35' C34' H34' 120.0
C33' C34' H34' 120.0
C34' C35' C36' 120.0
C34' C35' H35' 120.0
C36' C35' H35' 120.0
C35' C36' C31' 120.0
C35' C36' H36' 120.0
C31' C36' H36' 120.0

loop_
_geom_bond_atom_site_label_1
_geom_bond_atom_site_label_2
_geom_bond_distance
C1 N3 1.249(5)
C1 N2 1.343(5)
C1 N1 1.377(5)
C2 N6 1.254(5)
C2 N4 1.341(5)
C2 N5 1.386(5)
C3 N7 1.276(5)
C3 N9 1.309(5)
C3 N8 1.384(5)
C4 N11 1.281(5)
C4 N12 1.312(5)
C4 N10 1.390(5)
C5 C6 1.384(6)
C5 C14 1.388(6)
C5 S1 1.782(4)
C6 C7 1.400(5)
C6 H6 0.9500
C7 C8 1.399(6)
C7 H7 0.9500
C8 C13 1.4195(19)
C8 C9 1.466(5)
C9 C10 1.348(6)
C9 H9 0.9500
C10 C11 1.442(5)
C10 S2 1.760(4)
C11 C12 1.328(6)
C11 H11 0.9500
C12 C13 1.440(6)
C12 H12 0.9500
C13 C14 1.358(6)
C14 H14 0.9500
C15 C16 1.385(6)
C15 C24 1.400(5)
C15 S3 1.783(4)
C16 C17 1.393(6)
C16 H16 0.9500
C17 C18 1.404(6)
C17 H17 0.9500
C18 C23 1.426(2)
C18 C19 1.461(5)
C19 C20 1.342(6)
C19 H19 0.9500
C20 C21 1.442(5)
C20 S4 1.767(4)
C21 C22 1.335(6)
C21 H21 0.9500
C22 C23 1.433(6)
C22 H22 0.9500
C23 C24 1.365(6)
C24 H24 0.9500
N1 H1A 0.8800
N1 H1B 0.8800
N2 H2A 0.8800
N2 H2B 0.8800
N3 H3A 0.8800
N3 H3B 0.8800
N4 H4A 0.8800
N4 H4B 0.8800
N5 H5A 0.8800
N5 H5B 0.8800
N6 H6A 0.8800
N6 H6B 0.8800
N7 H7A 0.8800
N7 H7B 0.8800
N8 H8A 0.8800
N8 H8B 0.8800
N9 H9A 0.8800
N9 H9B 0.8800
N10 H10A 0.8800
N10 H10B 0.8800
N11 H11A 0.8800
N11 H11B 0.8800
N12 H12A 0.8800
N12 H12B 0.8800
O1 S1 1.454(3)
O2 S1 1.472(3)
O3 S1 1.467(3)
O4 S2 1.457(3)
O5 S2 1.446(3)
O6 S2 1.458(3)
O7 S3 1.469(3)
O8 S3 1.447(3)
O9 S3 1.469(3)
O10 S4 1.456(3)
O11 S4 1.457(3)
O12 S4 1.446(3)
N13 N14 1.269(5)
N13 C31 1.485(7)
N14 C25 1.427(7)
C25 C26 1.3900
C25 C30 1.3900
C26 C27 1.3900
C26 H26 0.9500
C27 C28 1.3900
C27 H27 0.9500
C28 C29 1.3900
C28 H28 0.9500
C29 C30 1.3900
C29 H29 0.9500
C30 H30 0.9500
C31 C32 1.3900
C31 C36 1.3900
C32 C33 1.3900
C32 H32 0.9500
C33 C34 1.3900
C33 H33 0.9500
C34 C35 1.3900
C34 H34 0.9500
C35 C36 1.3900
C35 H35 0.9500
C36 H36 0.9500
N13' N14' 1.2346
N13' C31' 1.440(6)
N14' C25' 1.402(6)
C25' C26' 1.3900
C25' C30' 1.3900
C26' C27' 1.3900
C26' H26' 0.9500
C27' C28' 1.3900
C27' H27' 0.9500
C28' C29' 1.3900
C28' H28' 0.9500
C29' C30' 1.3900
C29' H29' 0.9500
C30' H30' 0.9500
C31' C32' 1.3900
C31' C36' 1.3900
C32' C33' 1.3900
C32' H32' 0.9500
C33' C34' 1.3900
C33' H33' 0.9500
C34' C35' 1.3900
C34' H34' 0.9500
C35' C36' 1.3900
C35' H35' 0.9500
C36' H36' 0.9500

loop_
_geom_torsion_atom_site_label_1
_geom_torsion_atom_site_label_2
_geom_torsion_atom_site_label_3
_geom_torsion_atom_site_label_4
_geom_torsion
C14 C5 C6 C7 -0.4(7)
S1 C5 C6 C7 -178.5(3)
C5 C6 C7 C8 2.9(6)
C6 C7 C8 C13 -3.4(5)
C6 C7 C8 C9 178.3(4)
C7 C8 C9 C10 177.6(4)
C13 C8 C9 C10 -0.8(5)
C8 C9 C10 C11 0.6(6)
C8 C9 C10 S2 -176.7(3)
C9 C10 C11 C12 -0.9(7)
S2 C10 C11 C12 176.5(3)
C10 C11 C12 C13 1.3(7)
C7 C8 C13 C14 1.2(4)
C9 C8 C13 C14 179.6(5)
C7 C8 C13 C12 -177.3(6)
C9 C8 C13 C12 1.1(3)
C11 C12 C13 C14 -179.8(5)
C11 C12 C13 C8 -1.4(5)
C8 C13 C14 C5 1.3(5)
C12 C13 C14 C5 179.7(4)
C6 C5 C14 C13 -1.7(7)
S1 C5 C14 C13 176.3(3)
C24 C15 C16 C17 -1.9(7)
S3 C15 C16 C17 -179.3(3)
C15 C16 C17 C18 3.5(6)
C16 C17 C18 C23 -2.7(5)
C16 C17 C18 C19 178.7(4)
C17 C18 C19 C20 178.3(4)
C23 C18 C19 C20 -0.3(5)
C18 C19 C20 C21 1.0(7)
C18 C19 C20 S4 -178.2(3)
C19 C20 C21 C22 -2.4(7)
S4 C20 C21 C22 176.7(3)
C20 C21 C22 C23 3.2(7)
C17 C18 C23 C24 0.3(3)
C19 C18 C23 C24 178.9(5)
C17 C18 C23 C22 -177.6(6)
C19 C18 C23 C22 0.9(3)
C21 C22 C23 C24 179.6(4)
C21 C22 C23 C18 -2.5(6)
C18 C23 C24 C15 1.3(5)
C22 C23 C24 C15 179.1(4)
C16 C15 C24 C23 -0.5(7)
S3 C15 C24 C23 176.9(3)
C6 C5 S1 O1 -44.3(4)
C14 C5 S1 O1 137.6(4)
C6 C5 S1 O3 -164.8(4)
C14 C5 S1 O3 17.1(4)
C6 C5 S1 O2 75.0(4)
C14 C5 S1 O2 -103.1(4)
C9 C10 S2 O5 102.4(4)
C11 C10 S2 O5 -74.9(4)
C9 C10 S2 O4 -16.1(4)
C11 C10 S2 O4 166.6(4)
C9 C10 S2 O6 -137.2(4)
C11 C10 S2 O6 45.4(4)
C16 C15 S3 O8 -26.4(4)
C24 C15 S3 O8 156.2(3)
C16 C15 S3 O9 -147.0(4)
C24 C15 S3 O9 35.6(4)
C16 C15 S3 O7 93.5(4)
C24 C15 S3 O7 -83.9(4)
C19 C20 S4 O12 83.4(4)
C21 C20 S4 O12 -95.7(4)
C19 C20 S4 O10 -34.4(4)
C21 C20 S4 O10 146.4(3)
C19 C20 S4 O11 -155.6(4)
C21 C20 S4 O11 25.3(4)
C31 N13 N14 C25 173.6(11)
N13 N14 C25 C26 -163.8(6)
N13 N14 C25 C30 13.7(11)
C30 C25 C26 C27 0.0
N14 C25 C26 C27 177.6(11)
C25 C26 C27 C28 0.0
C26 C27 C28 C29 0.0
C27 C28 C29 C30 0.0
C28 C29 C30 C25 0.0
C26 C25 C30 C29 0.0
N14 C25 C30 C29 -177.5(12)
N14 N13 C31 C32 165.9(4)
N14 N13 C31 C36 -7.4(9)
C36 C31 C32 C33 0.0
N13 C31 C32 C33 -174.1(6)
C31 C32 C33 C34 0.0
C32 C33 C34 C35 0.0
C33 C34 C35 C36 0.0
C34 C35 C36 C31 0.0
C32 C31 C36 C35 0.0
N13 C31 C36 C35 172.7(8)
C31' N13' N14' C25' 178.6(10)
N13' N14' C25' C26' 161.1(5)
N13' N14' C25' C30' -15.6(10)
C30' C25' C26' C27' 0.0
N14' C25' C26' C27' -176.9(9)
C25' C26' C27' C28' 0.0
C26' C27' C28' C29' 0.0
C27' C28' C29' C30' 0.0
C28' C29' C30' C25' 0.0
C26' C25' C30' C29' 0.0
N14' C25' C30' C29' 176.6(10)
N14' N13' C31' C32' -160.7(5)
N14' N13' C31' C36' 17.0(8)
C36' C31' C32' C33' 0.0
N13' C31' C32' C33' 177.9(7)
C31' C32' C33' C34' 0.0
C32' C33' C34' C35' 0.0
C33' C34' C35' C36' 0.0
C34' C35' C36' C31' 0.0
C32' C31' C36' C35' 0.0
N13' C31' C36' C35' -177.6(8)
